data_1553204
loop_
_publ_author_name
'Ling, Jesse'
'Lam, Sze Kui'
'Lo, Brian'
'Lam, Sarah'
'Wong, Wing-Tak'
'Sun, Jian'
'Chen, Guanhua'
'Chiu, Pauline'

_publ_section_title
;
 Epoxy and aziridinyl enolsilanes in diastereoselective inter- and
 intramolecular Friedel--Crafts alkylations
;
_journal_issue 4
_journal_name_full 'Organic Chemistry Frontiers'
_journal_page_first 457
_journal_paper_doi 10.1039/C5QO00333D
_journal_volume 3
_journal_year 2016
_chemical_formula_moiety 'C12 H14 O2'
_chemical_formula_sum 'C12 H14 O2'
_chemical_formula_weight 190.23
_chemical_melting_point 350.5(5)
_chemical_name_systematic 1-((1R*,2R*)-2-Hydroxy-1,2,3,4-tetrahydronaphthalen-1-yl)ethanone
_space_group_IT_number 14
_space_group_name_Hall '-P 2ybc'
_space_group_name_H-M_alt 'P 1 21/c 1'
_symmetry_cell_setting monoclinic
_symmetry_Int_Tables_number 14
_symmetry_space_group_name_Hall '-P 2ybc'
_symmetry_space_group_name_H-M 'P 1 21/c 1'
_atom_sites_solution_hydrogens geom
_atom_sites_solution_primary direct
_atom_sites_solution_secondary difmap
_audit_creation_method SHELXL-97
_audit_update_record
;
2015-03-20 deposited with the CCDC.
2016-02-12 downloaded from the CCDC.
;
_cell_angle_alpha 90.00
_cell_angle_beta 91.267(2)
_cell_angle_gamma 90.00
_cell_formula_units_Z 4
_cell_length_a 9.8964(16)
_cell_length_b 7.7982(13)
_cell_length_c 13.421(2)
_cell_measurement_reflns_used 5497
_cell_measurement_temperature 301(2)
_cell_measurement_theta_max 25.02
_cell_measurement_theta_min 2.06
_cell_volume 1035.5(3)
_computing_cell_refinement 'SAINT (Bruker, 2006)'
_computing_data_collection 'SMART (Bruker, 1998)'
_computing_data_reduction 'SAINT (Bruker, 2006)'
_computing_molecular_graphics 'Mercury (Macrae et al., 2008)'
_computing_publication_material 'SHELXL-97 (Sheldrick, 2008)'
_computing_structure_refinement 'SHELXL-97 (Sheldrick, 2008)'
_computing_structure_solution 'SHELXS-97 (Sheldrick, 2008)'
_diffrn_ambient_temperature 301(2)
_diffrn_measured_fraction_theta_full 0.998
_diffrn_measured_fraction_theta_max 0.998
_diffrn_measurement_device_type 'Bruker SMART 1000 CCD'
_diffrn_measurement_method '\w scans'
_diffrn_radiation_monochromator graphite
_diffrn_radiation_source 'fine-focus sealed tube'
_diffrn_radiation_type MoK\a
_diffrn_radiation_wavelength 0.71073
_diffrn_reflns_av_R_equivalents 0.0150
_diffrn_reflns_av_sigmaI/netI 0.0145
_diffrn_reflns_limit_h_max 11
_diffrn_reflns_limit_h_min -11
_diffrn_reflns_limit_k_max 9
_diffrn_reflns_limit_k_min -6
_diffrn_reflns_limit_l_max 15
_diffrn_reflns_limit_l_min -15
_diffrn_reflns_number 5497
_diffrn_reflns_theta_full 25.02
_diffrn_reflns_theta_max 25.02
_diffrn_reflns_theta_min 2.06
_diffrn_standards_number 0
_exptl_absorpt_coefficient_mu 0.082
_exptl_absorpt_correction_T_max 0.9743
_exptl_absorpt_correction_T_min 0.9602
_exptl_absorpt_correction_type multi-scan
_exptl_absorpt_process_details 'SADABS (sheldrick, 2004)'
_exptl_crystal_colour colourless
_exptl_crystal_density_diffrn 1.220
_exptl_crystal_density_method 'not measured'
_exptl_crystal_description block
_exptl_crystal_F_000 408
_exptl_crystal_recrystallization_method 'Re-crystallisation from solvent: hexane'
_exptl_crystal_size_max 0.50
_exptl_crystal_size_mid 0.35
_exptl_crystal_size_min 0.32
_refine_diff_density_max 0.218
_refine_diff_density_min -0.154
_refine_diff_density_rms 0.033
_refine_ls_extinction_method none
_refine_ls_goodness_of_fit_ref 1.048
_refine_ls_hydrogen_treatment mixed
_refine_ls_matrix_type full
_refine_ls_number_parameters 132
_refine_ls_number_reflns 1814
_refine_ls_number_restraints 0
_refine_ls_restrained_S_all 1.048
_refine_ls_R_factor_all 0.0474
_refine_ls_R_factor_gt 0.0401
_refine_ls_shift/su_max 0.000
_refine_ls_shift/su_mean 0.000
_refine_ls_structure_factor_coef Fsqd
_refine_ls_weighting_details 'calc w=1/[\s^2^(Fo^2^)+(0.0613P)^2^+0.1898P] where P=(Fo^2^+2Fc^2^)/3'
_refine_ls_weighting_scheme calc
_refine_ls_wR_factor_gt 0.1101
_refine_ls_wR_factor_ref 0.1162
_reflns_number_gt 1543
_reflns_number_total 1814
_reflns_threshold_expression I>2\s(I)
_cod_data_source_file c5qo00333d3.cif
_cod_data_source_block shelxl
_cod_depositor_comments
;
The following automatic conversions were performed:

data item '_chemical_melting_point' value '350-351' was changed to
'350.5(5)' -- the average value was taken and precision was
estimated.

Automatic conversion script
Id: cif_fix_values 6909 2019-04-08 15:41:33Z antanas 
;
_cod_original_sg_symbol_H-M 'P 21/c'
_cod_database_code 1553204

loop_
_symmetry_equiv_pos_as_xyz
'x, y, z'
'-x, y+1/2, -z+1/2'
'-x, -y, -z'
'x, -y-1/2, z-1/2'

loop_
_atom_site_label
_atom_site_type_symbol
_atom_site_fract_x
_atom_site_fract_y
_atom_site_fract_z
_atom_site_U_iso_or_equiv
_atom_site_adp_type
_atom_site_occupancy
_atom_site_symmetry_multiplicity
_atom_site_calc_flag
_atom_site_refinement_flags
O1 O 0.40466(13) -0.02658(16) 0.70589(8) 0.0730(4) Uani 1 1 d .
O2 O 0.53091(10) 0.18277(17) 0.90792(9) 0.0624(3) Uani 1 1 d .
C1 C 0.30720(13) 0.13712(17) 0.83372(9) 0.0435(3) Uani 1 1 d .
H1 H 0.3241 0.2290 0.7858 0.052 Uiso 1 1 calc R
C2 C 0.39085(14) 0.17771(18) 0.92873(10) 0.0479(4) Uani 1 1 d .
H2 H 0.3766 0.0843 0.9762 0.057 Uiso 1 1 calc R
C3 C 0.33829(17) 0.3408(2) 0.97473(12) 0.0601(4) Uani 1 1 d .
H3A H 0.3375 0.4321 0.9257 0.072 Uiso 1 1 calc R
H3B H 0.3970 0.3750 1.0300 0.072 Uiso 1 1 calc R
C4 C 0.19597(19) 0.3108(2) 1.01138(13) 0.0689(5) Uani 1 1 d .
H4A H 0.2011 0.2426 1.0718 0.083 Uiso 1 1 calc R
H4B H 0.1561 0.4204 1.0280 0.083 Uiso 1 1 calc R
C5 C 0.10488(15) 0.22084(19) 0.93612(12) 0.0550(4) Uani 1 1 d .
C6 C -0.03453(19) 0.2182(2) 0.94980(16) 0.0744(5) Uani 1 1 d .
H6 H -0.0697 0.2737 1.0048 0.089 Uiso 1 1 calc R
C7 C -0.12094(18) 0.1361(3) 0.88463(18) 0.0840(7) Uani 1 1 d .
H7 H -0.2134 0.1361 0.8955 0.101 Uiso 1 1 calc R
C8 C -0.07031(18) 0.0535(3) 0.80283(17) 0.0792(6) Uani 1 1 d .
H8 H -0.1285 -0.0026 0.7583 0.095 Uiso 1 1 calc R
C9 C 0.06713(15) 0.0543(2) 0.78716(12) 0.0605(4) Uani 1 1 d .
H9 H 0.1008 -0.0009 0.7315 0.073 Uiso 1 1 calc R
C10 C 0.15604(14) 0.13654(17) 0.85333(10) 0.0467(4) Uani 1 1 d .
C11 C 0.35526(13) -0.02845(19) 0.78780(10) 0.0477(4) Uani 1 1 d .
C12 C 0.34170(18) -0.1920(2) 0.84478(12) 0.0609(4) Uani 1 1 d .
H12A H 0.3827 -0.2837 0.8086 0.091 Uiso 1 1 calc R
H12B H 0.2477 -0.2168 0.8536 0.091 Uiso 1 1 calc R
H12C H 0.3860 -0.1804 0.9088 0.091 Uiso 1 1 calc R
H2O H 0.540(2) 0.274(3) 0.8723(14) 0.075(6) Uiso 1 1 d .

loop_
_atom_site_aniso_label
_atom_site_aniso_U_11
_atom_site_aniso_U_22
_atom_site_aniso_U_33
_atom_site_aniso_U_23
_atom_site_aniso_U_13
_atom_site_aniso_U_12
O1 0.0895(9) 0.0705(8) 0.0601(7) -0.0016(6) 0.0285(6) 0.0120(6)
O2 0.0454(6) 0.0714(8) 0.0703(7) 0.0154(6) -0.0021(5) -0.0050(5)
C1 0.0444(7) 0.0430(8) 0.0432(7) 0.0065(5) 0.0062(5) 0.0031(5)
C2 0.0485(8) 0.0476(8) 0.0477(8) 0.0069(6) 0.0029(6) -0.0029(6)
C3 0.0740(11) 0.0490(9) 0.0573(9) -0.0030(7) 0.0006(7) -0.0054(7)
C4 0.0869(12) 0.0562(10) 0.0644(10) -0.0090(8) 0.0193(9) 0.0084(9)
C5 0.0558(8) 0.0449(8) 0.0652(9) 0.0092(7) 0.0169(7) 0.0104(6)
C6 0.0627(11) 0.0646(11) 0.0973(13) 0.0168(10) 0.0306(10) 0.0177(9)
C7 0.0421(9) 0.0768(13) 0.1335(18) 0.0333(13) 0.0154(11) 0.0112(9)
C8 0.0491(9) 0.0723(12) 0.1152(16) 0.0182(11) -0.0153(10) -0.0022(8)
C9 0.0518(9) 0.0585(10) 0.0710(10) 0.0048(8) -0.0064(7) 0.0044(7)
C10 0.0441(7) 0.0415(7) 0.0545(8) 0.0088(6) 0.0050(6) 0.0058(6)
C11 0.0418(7) 0.0537(9) 0.0477(8) 0.0000(6) 0.0039(6) 0.0049(6)
C12 0.0717(10) 0.0496(9) 0.0614(9) 0.0013(7) 0.0034(8) 0.0093(8)

loop_
_atom_type_symbol
_atom_type_description
_atom_type_scat_dispersion_real
_atom_type_scat_dispersion_imag
_atom_type_scat_source
C C 0.0033 0.0016 'International Tables Vol C Tables 4.2.6.8 and 6.1.1.4'
H H 0.0000 0.0000 'International Tables Vol C Tables 4.2.6.8 and 6.1.1.4'
O O 0.0106 0.0060 'International Tables Vol C Tables 4.2.6.8 and 6.1.1.4'

loop_
_geom_angle_atom_site_label_1
_geom_angle_atom_site_label_2
_geom_angle_atom_site_label_3
_geom_angle
C2 O2 H2O 104.4(13)
C11 C1 C10 112.74(11)
C11 C1 C2 110.21(11)
C10 C1 C2 111.70(11)
C11 C1 H1 107.3
C10 C1 H1 107.3
C2 C1 H1 107.3
O2 C2 C3 113.78(12)
O2 C2 C1 110.63(11)
C3 C2 C1 109.16(12)
O2 C2 H2 107.7
C3 C2 H2 107.7
C1 C2 H2 107.7
C2 C3 C4 109.42(13)
C2 C3 H3A 109.8
C4 C3 H3A 109.8
C2 C3 H3B 109.8
C4 C3 H3B 109.8
H3A C3 H3B 108.2
C5 C4 C3 113.47(13)
C5 C4 H4A 108.9
C3 C4 H4A 108.9
C5 C4 H4B 108.9
C3 C4 H4B 108.9
H4A C4 H4B 107.7
C10 C5 C6 118.34(16)
C10 C5 C4 121.94(14)
C6 C5 C4 119.71(15)
C7 C6 C5 121.89(18)
C7 C6 H6 119.1
C5 C6 H6 119.1
C6 C7 C8 119.68(16)
C6 C7 H7 120.2
C8 C7 H7 120.2
C7 C8 C9 119.77(18)
C7 C8 H8 120.1
C9 C8 H8 120.1
C8 C9 C10 121.03(17)
C8 C9 H9 119.5
C10 C9 H9 119.5
C9 C10 C5 119.29(14)
C9 C10 C1 119.98(13)
C5 C10 C1 120.71(13)
O1 C11 C12 121.10(14)
O1 C11 C1 119.73(13)
C12 C11 C1 119.17(12)
C11 C12 H12A 109.5
C11 C12 H12B 109.5
H12A C12 H12B 109.5
C11 C12 H12C 109.5
H12A C12 H12C 109.5
H12B C12 H12C 109.5

loop_
_geom_bond_atom_site_label_1
_geom_bond_atom_site_label_2
_geom_bond_distance
O1 C11 1.2130(16)
O2 C2 1.4206(18)
O2 H2O 0.86(2)
C1 C11 1.5120(19)
C1 C10 1.5246(19)
C1 C2 1.5378(19)
C1 H1 0.9800
C2 C3 1.511(2)
C2 H2 0.9800
C3 C4 1.520(2)
C3 H3A 0.9700
C3 H3B 0.9700
C4 C5 1.511(2)
C4 H4A 0.9700
C4 H4B 0.9700
C5 C10 1.396(2)
C5 C6 1.396(2)
C6 C7 1.368(3)
C6 H6 0.9300
C7 C8 1.377(3)
C7 H7 0.9300
C8 C9 1.381(2)
C8 H8 0.9300
C9 C10 1.393(2)
C9 H9 0.9300
C11 C12 1.495(2)
C12 H12A 0.9600
C12 H12B 0.9600
C12 H12C 0.9600

loop_
_geom_hbond_atom_site_label_D
_geom_hbond_atom_site_label_H
_geom_hbond_atom_site_label_A
_geom_hbond_distance_DH
_geom_hbond_distance_HA
_geom_hbond_distance_DA
_geom_hbond_angle_DHA
_geom_hbond_site_symmetry_A
O2 H2O O1 0.86(2) 1.96(2) 2.8142(17) 170.0(19) 2_656
